data_7207589
loop_
_publ_author_name
'Gil-Hern\'andez, Beatriz'
'Maclaren, Jana K.'
'H\"oppe, Henning A.'
'Pas\'an, Jorge'
'Sanchiz, Joaqu\'in'
'Janiak, Christoph'

_publ_section_title
;
 Homochiral lanthanoid(iii) mesoxalate metal--organic frameworks:
 synthesis, crystal growth, chirality, magnetic and luminescent properties
;
_journal_issue 8
_journal_name_full CrystEngComm
_journal_page_first 2635
_journal_paper_doi 10.1039/c2ce06496k
_journal_volume 14
_journal_year 2012
_chemical_formula_moiety 'C9 H18 Nd2 O24'
_chemical_formula_sum 'C9 H18 Nd2 O24'
_chemical_formula_weight 798.71
_chemical_name_systematic
;
catena-\L-[triaqua-1.5(\m-dihydroxymalonato-
\kO,O'':O''',O'''')neodymium(III)]
;
_space_group_IT_number 155
_symmetry_cell_setting trigonal
_symmetry_space_group_name_Hall 'R 3 2"'
_symmetry_space_group_name_H-M 'R 3 2 :H'
_atom_sites_solution_hydrogens geom
_atom_sites_solution_primary direct
_atom_sites_solution_secondary difmap
_audit_creation_method SHELXL-97
_cell_angle_alpha 90.00
_cell_angle_beta 90.00
_cell_angle_gamma 120.00
_cell_formula_units_Z 3
_cell_length_a 9.69740(10)
_cell_length_b 9.69740(10)
_cell_length_c 20.9760(5)
_cell_measurement_reflns_used 9958
_cell_measurement_temperature 203(2)
_cell_measurement_theta_max 34.276
_cell_measurement_theta_min 3.107
_cell_volume 1708.30(5)
_computing_cell_refinement 'SAINT (Bruker, 2006)'
_computing_data_collection 'APEX2 (Bruker, 2006)'
_computing_data_reduction SAINT
_computing_molecular_graphics 'DIAMOND (Crystal Impact, 2009)'
_computing_publication_material 'publCIF (Westrip, 2009)'
_computing_structure_refinement 'SHELXL-97 (Sheldrick, 2008)'
_computing_structure_solution 'SHELXS-97 (Sheldrick, 2008)'
_diffrn_ambient_temperature 203(2)
_diffrn_measured_fraction_theta_full 0.986
_diffrn_measured_fraction_theta_max 0.986
_diffrn_measurement_device_type 'Bruker APEX2 CCD area detector'
_diffrn_measurement_method '\w scans'
_diffrn_radiation_monochromator graphite
_diffrn_radiation_source 'fine-focus sealed tube'
_diffrn_radiation_type MoK\a
_diffrn_radiation_wavelength 0.71073
_diffrn_reflns_av_R_equivalents 0.0307
_diffrn_reflns_av_sigmaI/netI 0.0198
_diffrn_reflns_limit_h_max 14
_diffrn_reflns_limit_h_min -15
_diffrn_reflns_limit_k_max 15
_diffrn_reflns_limit_k_min -16
_diffrn_reflns_limit_l_max 32
_diffrn_reflns_limit_l_min -34
_diffrn_reflns_number 20229
_diffrn_reflns_theta_full 36.12
_diffrn_reflns_theta_max 36.12
_diffrn_reflns_theta_min 2.91
_exptl_absorpt_coefficient_mu 4.618
_exptl_absorpt_correction_T_max 0.6813
_exptl_absorpt_correction_T_min 0.6072
_exptl_absorpt_correction_type multi-scan
_exptl_absorpt_process_details '(<i>SADABS</i>; Sheldrick, 1996)'
_exptl_crystal_colour colorless
_exptl_crystal_density_diffrn 2.329
_exptl_crystal_density_method 'not measured'
_exptl_crystal_description prism
_exptl_crystal_F_000 1152
_exptl_crystal_size_max 0.12
_exptl_crystal_size_mid 0.10
_exptl_crystal_size_min 0.09
_refine_diff_density_max 0.915
_refine_diff_density_min -0.723
_refine_diff_density_rms 0.094
_refine_ls_abs_structure_details 'Flack H D (1983), Acta Cryst. A39, 876-881'
_refine_ls_abs_structure_Flack -0.004(12)
_refine_ls_extinction_method none
_refine_ls_goodness_of_fit_ref 1.054
_refine_ls_hydrogen_treatment mixed
_refine_ls_matrix_type full
_refine_ls_number_parameters 63
_refine_ls_number_reflns 1783
_refine_ls_number_restraints 5
_refine_ls_restrained_S_all 1.060
_refine_ls_R_factor_all 0.0160
_refine_ls_R_factor_gt 0.0146
_refine_ls_shift/su_max 0.003
_refine_ls_shift/su_mean 0.000
_refine_ls_structure_factor_coef Fsqd
_refine_ls_weighting_details 'calc w=1/[\s^2^(Fo^2^)+(0.0120P)^2^+1.7534P] where P=(Fo^2^+2Fc^2^)/3'
_refine_ls_weighting_scheme calc
_refine_ls_wR_factor_gt 0.0292
_refine_ls_wR_factor_ref 0.0296
_reflns_number_gt 1714
_reflns_number_total 1783
_reflns_threshold_expression >2sigma(I)
_cod_data_source_file c2ce06496k.txt
_cod_data_source_block ndketo
_cod_depositor_comments
;
The following automatic conversions were performed:

'_exptl_absorpt_correction_type' value 'Multi-scan' changed to
'multi-scan' according to
/home/saulius/struct/CIF-dictionaries/cif_core.dic dictionary named
'cif_core.dic' version 2.4.1 from 2010-06-29.

Automatic conversion script
Id: cif_fix_values 1715 2011-07-08 13:25:40Z adriana 
;
_cod_original_sg_symbol_Hall ' R 3 2" '
_cod_original_sg_symbol_H-M ' R 3 2'
_cod_database_code 7207589

loop_
_symmetry_equiv_pos_as_xyz
'x, y, z'
'-y, x-y, z'
'-x+y, -x, z'
'y, x, -z'
'x-y, -y, -z'
'-x, -x+y, -z'
'x+2/3, y+1/3, z+1/3'
'-y+2/3, x-y+1/3, z+1/3'
'-x+y+2/3, -x+1/3, z+1/3'
'y+2/3, x+1/3, -z+1/3'
'x-y+2/3, -y+1/3, -z+1/3'
'-x+2/3, -x+y+1/3, -z+1/3'
'x+1/3, y+2/3, z+2/3'
'-y+1/3, x-y+2/3, z+2/3'
'-x+y+1/3, -x+2/3, z+2/3'
'y+1/3, x+2/3, -z+2/3'
'x-y+1/3, -y+2/3, -z+2/3'
'-x+1/3, -x+y+2/3, -z+2/3'

loop_
_atom_site_label
_atom_site_type_symbol
_atom_site_fract_x
_atom_site_fract_y
_atom_site_fract_z
_atom_site_U_iso_or_equiv
_atom_site_adp_type
_atom_site_occupancy
_atom_site_symmetry_multiplicity
_atom_site_calc_flag
_atom_site_refinement_flags
Nd Nd 1.0000 1.0000 0.767796(5) 0.00817(3) Uani 1 3 d SD
C1 C 0.7962(2) 0.6667 0.6667 0.0092(3) Uani 1 2 d S
C2 C 0.68844(18) 0.64418(19) 0.72557(7) 0.0126(3) Uani 1 1 d .
O1 O 0.94300(13) 0.80098(13) 0.67997(5) 0.0123(2) Uani 1 1 d D
H1 H 1.011(2) 0.827(3) 0.6506(9) 0.018 Uiso 1 1 d D
O2 O 0.73092(15) 0.76466(15) 0.76025(6) 0.0184(2) Uani 1 1 d .
O3 O 0.56563(16) 0.51303(15) 0.73258(7) 0.0244(3) Uani 1 1 d .
OW O 0.98915(18) 0.81844(19) 0.85083(7) 0.0282(3) Uani 1 1 d D
HW1 H 0.909(2) 0.753(3) 0.8722(10) 0.042 Uiso 1 1 d D
HW2 H 1.077(2) 0.834(3) 0.8715(11) 0.042 Uiso 1 1 d D

loop_
_atom_site_aniso_label
_atom_site_aniso_U_11
_atom_site_aniso_U_22
_atom_site_aniso_U_33
_atom_site_aniso_U_23
_atom_site_aniso_U_13
_atom_site_aniso_U_12
Nd 0.00846(3) 0.00846(3) 0.00759(5) 0.000 0.000 0.00423(2)
C1 0.0092(6) 0.0089(8) 0.0093(8) -0.0007(6) -0.0003(3) 0.0044(4)
C2 0.0114(6) 0.0118(6) 0.0121(6) -0.0018(5) 0.0010(5) 0.0040(5)
O1 0.0079(4) 0.0118(5) 0.0128(5) -0.0031(4) 0.0019(3) 0.0018(4)
O2 0.0164(5) 0.0137(5) 0.0175(6) -0.0057(4) 0.0063(4) 0.0018(5)
O3 0.0195(6) 0.0146(5) 0.0257(6) -0.0069(4) 0.0105(5) -0.0016(4)
OW 0.0244(7) 0.0347(8) 0.0307(8) 0.0213(6) 0.0119(6) 0.0186(6)

loop_
_atom_type_symbol
_atom_type_description
_atom_type_scat_dispersion_real
_atom_type_scat_dispersion_imag
_atom_type_scat_source
C C 0.0033 0.0016 'International Tables Vol C Tables 4.2.6.8 and 6.1.1.4'
H H 0.0000 0.0000 'International Tables Vol C Tables 4.2.6.8 and 6.1.1.4'
O O 0.0106 0.0060 'International Tables Vol C Tables 4.2.6.8 and 6.1.1.4'
Nd Nd -0.1943 3.0179 'International Tables Vol C Tables 4.2.6.8 and 6.1.1.4'

loop_
_geom_angle_atom_site_label_1
_geom_angle_atom_site_label_2
_geom_angle_atom_site_label_3
_geom_angle
_geom_angle_site_symmetry_1
_geom_angle_site_symmetry_3
OW Nd OW 74.72(6) . 3_675
OW Nd OW 74.72(6) . 2_765
OW Nd OW 74.72(6) 3_675 2_765
OW Nd O2 138.04(5) . 3_675
OW Nd O2 74.59(5) 3_675 3_675
OW Nd O2 70.08(4) 2_765 3_675
OW Nd O2 74.60(5) . .
OW Nd O2 70.08(4) 3_675 .
OW Nd O2 138.04(5) 2_765 .
O2 Nd O2 119.593(7) 3_675 .
OW Nd O2 70.08(4) . 2_765
OW Nd O2 138.04(5) 3_675 2_765
OW Nd O2 74.59(5) 2_765 2_765
O2 Nd O2 119.593(7) 3_675 2_765
O2 Nd O2 119.593(7) . 2_765
OW Nd O1 131.33(4) . 2_765
OW Nd O1 148.01(5) 3_675 2_765
OW Nd O1 93.17(5) 2_765 2_765
O2 Nd O1 73.44(4) 3_675 2_765
O2 Nd O1 128.69(4) . 2_765
O2 Nd O1 61.28(4) 2_765 2_765
OW Nd O1 148.01(5) . 3_675
OW Nd O1 93.17(5) 3_675 3_675
OW Nd O1 131.33(4) 2_765 3_675
O2 Nd O1 61.27(4) 3_675 3_675
O2 Nd O1 73.44(4) . 3_675
O2 Nd O1 128.69(4) 2_765 3_675
O1 Nd O1 72.50(4) 2_765 3_675
OW Nd O1 93.17(5) . .
OW Nd O1 131.33(4) 3_675 .
OW Nd O1 148.01(5) 2_765 .
O2 Nd O1 128.69(4) 3_675 .
O2 Nd O1 61.27(4) . .
O2 Nd O1 73.44(4) 2_765 .
O1 Nd O1 72.50(4) 2_765 .
O1 Nd O1 72.50(4) 3_675 .
O1 C1 O1 112.76(16) 11_566 .
O1 C1 C2 105.75(7) 11_566 11_566
O1 C1 C2 113.10(8) . 11_566
O1 C1 C2 113.10(8) 11_566 .
O1 C1 C2 105.74(7) . .
C2 C1 C2 106.36(16) 11_566 .
O3 C2 O2 125.70(15) . .
O3 C2 C1 117.95(13) . .
O2 C2 C1 116.26(12) . .
C1 O1 Nd 126.26(8) . .
C1 O1 H1 114.6(16) . .
Nd O1 H1 117.6(16) . .
C2 O2 Nd 126.86(10) . .
Nd OW HW1 127.6(16) . .
Nd OW HW2 121.7(15) . .
HW1 OW HW2 108(2) . .

loop_
_geom_bond_atom_site_label_1
_geom_bond_atom_site_label_2
_geom_bond_distance
_geom_bond_site_symmetry_2
Nd OW 2.4412(14) .
Nd OW 2.4412(14) 3_675
Nd OW 2.4412(14) 2_765
Nd O2 2.4672(12) 3_675
Nd O2 2.4673(13) .
Nd O2 2.4673(13) 2_765
Nd O1 2.5212(11) 2_765
Nd O1 2.5213(11) 3_675
Nd O1 2.5213(11) .
C1 O1 1.3954(15) 11_566
C1 O1 1.3954(15) .
C1 C2 1.5613(19) 11_566
C1 C2 1.5614(19) .
C2 O3 1.2421(19) .
C2 O2 1.2580(19) .
O1 H1 0.846(16) .
OW HW1 0.843(15) .
OW HW2 0.899(15) .

loop_
_geom_hbond_atom_site_label_D
_geom_hbond_atom_site_label_H
_geom_hbond_atom_site_label_A
_geom_hbond_distance_DH
_geom_hbond_distance_HA
_geom_hbond_distance_DA
_geom_hbond_angle_DHA
_geom_hbond_site_symmetry_A
O1 H1 O3 0.846(16) 1.762(16) 2.5985(17) 169(2) 10_556
OW HW1 O3 0.843(15) 1.882(15) 2.7079(19) 166(2) 18_656
OW HW2 O2 0.899(15) 2.051(16) 2.939(2) 170(2) 17_666
